data_8105943
loop_
_publ_author_name
'Qiong, Wang'
'Jia, Guo-Kai'
'Liu, Xiao-Wen'

_publ_section_title
;
 Crystal structure of
 bis[(2-(2-bromophenyl)-5-ethyl-1,3-dioxane-5-carboxylato-\k
 O)-(5,5,7,12,12,14-hexamethyl-1,4,8,11-tetraazacyclotetradecane-\k 4
 N,N&#x2032;,N&#x2032;&#x2032;,N&#x2032;&#x2032;&#x2032;)]nickel(II)
 hemihydrate C42H65Br2N4NiO8.5
;
_journal_issue 5
_journal_name_full 'Zeitschrift f\"ur Kristallographie - New Crystal Structures'
_journal_page_first 1081
_journal_page_last 1082
_journal_paper_doi 10.1515/ncrs-2019-0280
_journal_volume 234
_journal_year 2019
_chemical_formula_sum 'C42 H65 Br2 N4 Ni O8.5'
_chemical_formula_weight 980.51
_space_group_crystal_system monoclinic
_space_group_IT_number 14
_space_group_name_Hall '-P 2ybc'
_space_group_name_H-M_alt 'P 1 21/c 1'
_atom_sites_solution_hydrogens geom
_cell_angle_alpha 90
_cell_angle_beta 117.7550(10)
_cell_angle_gamma 90
_cell_formula_units_Z 2
_cell_length_a 14.852(2)
_cell_length_b 12.1965(18)
_cell_length_c 14.166(2)
_cell_measurement_reflns_used 7338
_cell_measurement_temperature 296(2)
_cell_measurement_theta_max 24.48
_cell_measurement_theta_min 2.28
_cell_volume 2270.8(6)
_computing_cell_refinement 'Bruker SMART'
_computing_data_collection 'Bruker SMART'
_computing_data_reduction 'Bruker SAINT'
_computing_molecular_graphics 'Bruker SHELXTL'
_computing_publication_material 'Bruker SHELXTL'
_computing_structure_refinement 'SHELXL-2014/7 (Sheldrick, 2014)'
_computing_structure_solution 'Bruker SHELXTL'
_diffrn_ambient_temperature 296(2)
_diffrn_measured_fraction_theta_full 1.000
_diffrn_measured_fraction_theta_max 0.988
_diffrn_measurement_device_type 'CCD area detector'
_diffrn_measurement_method 'phi and omega scans'
_diffrn_radiation_type MoK\a
_diffrn_radiation_wavelength 0.71073
_diffrn_reflns_av_R_equivalents 0.0255
_diffrn_reflns_av_unetI/netI 0.0218
_diffrn_reflns_Laue_measured_fraction_full 1.000
_diffrn_reflns_Laue_measured_fraction_max 0.988
_diffrn_reflns_limit_h_max 19
_diffrn_reflns_limit_h_min -19
_diffrn_reflns_limit_k_max 15
_diffrn_reflns_limit_k_min -15
_diffrn_reflns_limit_l_max 18
_diffrn_reflns_limit_l_min -18
_diffrn_reflns_number 24987
_diffrn_reflns_point_group_measured_fraction_full 1.000
_diffrn_reflns_point_group_measured_fraction_max 0.988
_diffrn_reflns_theta_full 25.242
_diffrn_reflns_theta_max 27.376
_diffrn_reflns_theta_min 1.549
_exptl_absorpt_coefficient_mu 2.241
_exptl_absorpt_correction_T_max 0.534
_exptl_absorpt_correction_T_min 0.432
_exptl_absorpt_correction_type multi-scan
_exptl_crystal_colour blue
_exptl_crystal_density_diffrn 1.434
_exptl_crystal_description block
_exptl_crystal_F_000 1022
_exptl_crystal_size_max 0.450
_exptl_crystal_size_mid 0.350
_exptl_crystal_size_min 0.320
_refine_diff_density_max 1.412
_refine_diff_density_min -1.322
_refine_diff_density_rms 0.065
_refine_ls_extinction_coef .
_refine_ls_extinction_method none
_refine_ls_goodness_of_fit_ref 1.093
_refine_ls_hydrogen_treatment constr
_refine_ls_matrix_type full
_refine_ls_number_parameters 263
_refine_ls_number_reflns 5076
_refine_ls_number_restraints 0
_refine_ls_restrained_S_all 1.093
_refine_ls_R_factor_all 0.0605
_refine_ls_R_factor_gt 0.0449
_refine_ls_shift/su_max 0.000
_refine_ls_shift/su_mean 0.000
_refine_ls_structure_factor_coef Fsqd
_refine_ls_weighting_details 'w=1/[\s^2^(Fo^2^)+(0.0607P)^2^+1.5125P] where P=(Fo^2^+2Fc^2^)/3'
_refine_ls_weighting_scheme calc
_refine_ls_wR_factor_gt 0.1200
_refine_ls_wR_factor_ref 0.1276
_reflns_Friedel_coverage 0.000
_reflns_Friedel_fraction_full .
_reflns_Friedel_fraction_max .
_reflns_number_gt 3882
_reflns_number_total 5076
_reflns_threshold_expression 'I > 2\s(I)'
_cod_data_source_file suppl_ncrs-2019-0280_suppl.cif
_cod_data_source_block 2
_cod_original_sg_symbol_H-M 'P 21/c'
_cod_original_formula_sum 'C42 H65 Br2 N4 Ni O8.50'
_cod_database_code 8105943
_shelx_space_group_comment
; 
The symmetry employed for this shelxl refinement is uniquely defined 
by the following loop, which should always be used as a source of 
symmetry information in preference to the above space-group names. 
They are only intended as comments. 
;
_shelx_estimated_absorpt_t_min 0.432
_shelx_estimated_absorpt_t_max 0.534

loop_
_space_group_symop_operation_xyz
'x, y, z'
'-x, y+1/2, -z+1/2'
'-x, -y, -z'
'x, -y-1/2, z-1/2'

loop_
_atom_site_label
_atom_site_type_symbol
_atom_site_fract_x
_atom_site_fract_y
_atom_site_fract_z
_atom_site_U_iso_or_equiv
_atom_site_adp_type
_atom_site_occupancy
_atom_site_site_symmetry_order
_atom_site_calc_flag
_atom_site_refinement_flags_posn
_atom_site_refinement_flags_adp
_atom_site_refinement_flags_occupancy
_atom_site_disorder_assembly
_atom_site_disorder_group
Ni1 Ni 0.5000 0.0000 0.0000 0.02973(13) Uani 1 2 d S . P . .
Br1 Br 0.20931(4) 0.08608(4) 0.43324(3) 0.08629(19) Uani 1 1 d . . . . .
O1 O 0.37744(14) 0.02439(14) 0.03662(15) 0.0377(4) Uani 1 1 d . . . . .
O2 O 0.34470(19) -0.13708(18) 0.0879(2) 0.0652(7) Uani 1 1 d . . . . .
O3 O 0.15510(15) 0.02363(16) 0.18742(17) 0.0435(5) Uani 1 1 d . . . . .
O4 O 0.17245(16) 0.18363(16) 0.10980(17) 0.0483(5) Uani 1 1 d . . . . .
N1 N 0.61702(16) 0.00296(18) 0.15847(17) 0.0360(5) Uani 1 1 d . . . . .
H1A H 0.6790 0.0001 0.1503 0.043 Uiso 1 1 calc R U . . .
N2 N 0.49878(16) -0.16757(17) 0.02131(17) 0.0338(5) Uani 1 1 d . . . . .
H2A H 0.4437 -0.1823 0.0392 0.041 Uiso 1 1 calc R U . . .
C1 C 0.1049(3) 0.1726(3) 0.3279(3) 0.0583(9) Uani 1 1 d . . . . .
C2 C 0.1014(2) 0.1895(2) 0.2292(3) 0.0458(7) Uani 1 1 d . . . . .
C3 C 0.0257(3) 0.2558(3) 0.1571(3) 0.0637(9) Uani 1 1 d . . . . .
H3 H 0.0225 0.2688 0.0909 0.076 Uiso 1 1 calc R U . . .
C4 C -0.0460(3) 0.3037(4) 0.1809(5) 0.0900(14) Uani 1 1 d . . . . .
H4 H -0.0971 0.3481 0.1314 0.108 Uiso 1 1 calc R U . . .
C5 C -0.0403(4) 0.2844(5) 0.2788(5) 0.1011(18) Uani 1 1 d . . . . .
H5 H -0.0887 0.3154 0.2949 0.121 Uiso 1 1 calc R U . . .
C6 C 0.0345(4) 0.2209(4) 0.3528(4) 0.0859(14) Uani 1 1 d . . . . .
H6 H 0.0382 0.2101 0.4195 0.103 Uiso 1 1 calc R U . . .
C7 C 0.1772(2) 0.1356(2) 0.2024(2) 0.0405(6) Uani 1 1 d . . . . .
H7 H 0.2457 0.1456 0.2618 0.049 Uiso 1 1 calc R U . . .
C8 C 0.2321(2) -0.0318(2) 0.1706(3) 0.0443(7) Uani 1 1 d . . . . .
H8A H 0.2175 -0.1097 0.1618 0.053 Uiso 1 1 calc R U . . .
H8B H 0.2979 -0.0218 0.2326 0.053 Uiso 1 1 calc R U . . .
C9 C 0.2358(2) 0.0127(2) 0.0723(2) 0.0367(6) Uani 1 1 d . . . . .
C10 C 0.2474(2) 0.1367(2) 0.0846(3) 0.0450(7) Uani 1 1 d . . . . .
H10A H 0.3149 0.1542 0.1408 0.054 Uiso 1 1 calc R U . . .
H10B H 0.2404 0.1685 0.0187 0.054 Uiso 1 1 calc R U . . .
C11 C 0.1362(2) -0.0198(3) -0.0276(3) 0.0569(8) Uani 1 1 d . . . . .
H11A H 0.1213 -0.0958 -0.0201 0.068 Uiso 1 1 calc R U . . .
H11B H 0.0812 0.0242 -0.0290 0.068 Uiso 1 1 calc R U . . .
C12 C 0.1367(3) -0.0070(4) -0.1321(3) 0.0688(10) Uani 1 1 d . . . . .
H12A H 0.1577 0.0661 -0.1378 0.103 Uiso 1 1 calc R U . . .
H12B H 0.0695 -0.0199 -0.1890 0.103 Uiso 1 1 calc R U . . .
H12C H 0.1831 -0.0588 -0.1366 0.103 Uiso 1 1 calc R U . . .
C13 C 0.3273(2) -0.0391(2) 0.0656(2) 0.0383(6) Uani 1 1 d . . . . .
C14 C 0.6145(2) -0.1064(2) 0.2027(2) 0.0453(7) Uani 1 1 d . . . . .
H14A H 0.5611 -0.1086 0.2238 0.054 Uiso 1 1 calc R U . . .
H14B H 0.6789 -0.1209 0.2652 0.054 Uiso 1 1 calc R U . . .
C15 C 0.5948(2) -0.1922(2) 0.1180(2) 0.0423(6) Uani 1 1 d . . . . .
H15A H 0.6507 -0.1930 0.1005 0.051 Uiso 1 1 calc R U . . .
H15B H 0.5905 -0.2641 0.1449 0.051 Uiso 1 1 calc R U . . .
C16 C 0.4783(2) -0.2356(2) -0.0728(2) 0.0431(6) Uani 1 1 d . . . . .
H16 H 0.5313 -0.2206 -0.0938 0.052 Uiso 1 1 calc R U . . .
C17 C 0.4794(3) -0.3579(3) -0.0504(3) 0.0668(10) Uani 1 1 d . . . . .
H17A H 0.5437 -0.3774 0.0085 0.100 Uiso 1 1 calc R U . . .
H17B H 0.4696 -0.3986 -0.1125 0.100 Uiso 1 1 calc R U . . .
H17C H 0.4257 -0.3748 -0.0330 0.100 Uiso 1 1 calc R U . . .
C18 C 0.3757(2) -0.2044(2) -0.1657(2) 0.0469(7) Uani 1 1 d . . . . .
H18A H 0.3274 -0.1989 -0.1377 0.056 Uiso 1 1 calc R U . . .
H18B H 0.3540 -0.2654 -0.2154 0.056 Uiso 1 1 calc R U . . .
C19 C 0.6350(2) 0.0995(2) 0.2307(2) 0.0433(6) Uani 1 1 d . . . . .
C20 C 0.7448(3) 0.0973(3) 0.3228(3) 0.0631(9) Uani 1 1 d . . . . .
H20A H 0.7561 0.0298 0.3615 0.095 Uiso 1 1 calc R U . . .
H20B H 0.7547 0.1579 0.3699 0.095 Uiso 1 1 calc R U . . .
H20C H 0.7920 0.1029 0.2943 0.095 Uiso 1 1 calc R U . . .
C21 C 0.5607(3) 0.1001(3) 0.2765(3) 0.0570(8) Uani 1 1 d . . . . .
H21A H 0.4927 0.0904 0.2200 0.086 Uiso 1 1 calc R U . . .
H21B H 0.5653 0.1689 0.3115 0.086 Uiso 1 1 calc R U . . .
H21C H 0.5771 0.0415 0.3271 0.086 Uiso 1 1 calc R U . . .

loop_
_atom_site_aniso_label
_atom_site_aniso_U_11
_atom_site_aniso_U_22
_atom_site_aniso_U_33
_atom_site_aniso_U_23
_atom_site_aniso_U_13
_atom_site_aniso_U_12
Ni1 0.0345(2) 0.0252(2) 0.0346(2) 0.00146(18) 0.02043(19) 0.00170(18)
Br1 0.1273(4) 0.0798(3) 0.0543(2) -0.00172(19) 0.0444(3) -0.0142(3)
O1 0.0408(10) 0.0336(10) 0.0506(11) 0.0014(8) 0.0312(9) 0.0006(7)
O2 0.0764(15) 0.0372(12) 0.118(2) 0.0194(12) 0.0760(16) 0.0138(11)
O3 0.0467(11) 0.0404(11) 0.0614(13) -0.0001(9) 0.0404(10) -0.0008(8)
O4 0.0610(13) 0.0398(11) 0.0649(13) 0.0087(9) 0.0469(11) 0.0116(9)
N1 0.0374(11) 0.0368(11) 0.0370(11) 0.0014(9) 0.0201(9) 0.0008(9)
N2 0.0370(11) 0.0274(10) 0.0441(12) 0.0023(9) 0.0249(10) 0.0027(8)
C1 0.070(2) 0.0566(19) 0.067(2) -0.0226(16) 0.0476(18) -0.0178(16)
C2 0.0490(16) 0.0440(16) 0.0564(17) -0.0135(13) 0.0347(15) -0.0072(13)
C3 0.058(2) 0.064(2) 0.076(2) -0.0053(18) 0.0374(19) 0.0112(17)
C4 0.065(2) 0.082(3) 0.130(4) -0.022(3) 0.052(3) 0.014(2)
C5 0.084(3) 0.105(4) 0.152(5) -0.056(4) 0.087(4) -0.009(3)
C6 0.107(4) 0.089(3) 0.104(3) -0.046(3) 0.085(3) -0.033(3)
C7 0.0410(14) 0.0412(15) 0.0446(15) -0.0030(12) 0.0244(13) -0.0003(12)
C8 0.0476(16) 0.0379(14) 0.0640(19) 0.0073(13) 0.0399(15) 0.0071(12)
C9 0.0372(13) 0.0342(13) 0.0471(15) 0.0022(11) 0.0266(12) 0.0034(11)
C10 0.0553(17) 0.0372(15) 0.0603(18) 0.0045(13) 0.0419(15) 0.0035(13)
C11 0.0444(17) 0.066(2) 0.064(2) -0.0118(16) 0.0288(16) -0.0033(15)
C12 0.0518(19) 0.093(3) 0.056(2) -0.0166(19) 0.0206(16) -0.0012(19)
C13 0.0393(14) 0.0363(13) 0.0478(15) 0.0008(12) 0.0274(13) 0.0022(11)
C14 0.0503(16) 0.0424(15) 0.0405(15) 0.0092(12) 0.0188(13) 0.0038(13)
C15 0.0443(15) 0.0332(14) 0.0515(16) 0.0109(12) 0.0241(13) 0.0094(11)
C16 0.0502(16) 0.0302(13) 0.0562(17) -0.0075(12) 0.0308(14) -0.0009(12)
C17 0.081(2) 0.0317(16) 0.082(3) -0.0057(16) 0.033(2) 0.0031(16)
C18 0.0545(17) 0.0384(15) 0.0513(17) -0.0095(13) 0.0275(15) -0.0096(13)
C19 0.0487(16) 0.0447(16) 0.0379(14) -0.0067(12) 0.0214(13) -0.0073(12)
C20 0.064(2) 0.070(2) 0.0458(18) -0.0042(16) 0.0174(17) -0.0135(17)
C21 0.073(2) 0.058(2) 0.0545(19) -0.0114(15) 0.0418(18) -0.0080(16)

loop_
_atom_type_symbol
_atom_type_description
_atom_type_scat_dispersion_real
_atom_type_scat_dispersion_imag
_atom_type_scat_source
C C 0.0033 0.0016 'International Tables Vol C Tables 4.2.6.8 and 6.1.1.4'
H H 0.0000 0.0000 'International Tables Vol C Tables 4.2.6.8 and 6.1.1.4'
N N 0.0061 0.0033 'International Tables Vol C Tables 4.2.6.8 and 6.1.1.4'
O O 0.0106 0.0060 'International Tables Vol C Tables 4.2.6.8 and 6.1.1.4'
Ni Ni 0.3393 1.1124 'International Tables Vol C Tables 4.2.6.8 and 6.1.1.4'
Br Br -0.2901 2.4595 'International Tables Vol C Tables 4.2.6.8 and 6.1.1.4'

loop_
_geom_angle_atom_site_label_1
_geom_angle_atom_site_label_2
_geom_angle_atom_site_label_3
_geom_angle
_geom_angle_site_symmetry_1
_geom_angle_site_symmetry_3
N2 Ni1 N2 180.0 3_655 .
N2 Ni1 N1 94.58(8) 3_655 .
N2 Ni1 N1 85.42(8) . .
N2 Ni1 N1 85.42(8) 3_655 3_655
N2 Ni1 N1 94.58(8) . 3_655
N1 Ni1 N1 180.0 . 3_655
N2 Ni1 O1 87.94(7) 3_655 .
N2 Ni1 O1 92.06(7) . .
N1 Ni1 O1 96.46(8) . .
N1 Ni1 O1 83.54(8) 3_655 .
N2 Ni1 O1 92.06(7) 3_655 3_655
N2 Ni1 O1 87.94(7) . 3_655
N1 Ni1 O1 83.54(8) . 3_655
N1 Ni1 O1 96.46(8) 3_655 3_655
O1 Ni1 O1 180.0 . 3_655
C13 O1 Ni1 133.64(17) . .
C7 O3 C8 109.6(2) . .
C7 O4 C10 110.9(2) . .
C14 N1 C19 116.8(2) . .
C14 N1 Ni1 105.36(16) . .
C19 N1 Ni1 122.50(17) . .
C14 N1 H1A 103.2 . .
C19 N1 H1A 103.2 . .
Ni1 N1 H1A 103.2 . .
C16 N2 C15 115.3(2) . .
C16 N2 Ni1 115.83(17) . .
C15 N2 Ni1 105.43(16) . .
C16 N2 H2A 106.5 . .
C15 N2 H2A 106.5 . .
Ni1 N2 H2A 106.5 . .
C6 C1 C2 120.9(4) . .
C6 C1 Br1 118.4(3) . .
C2 C1 Br1 120.6(2) . .
C3 C2 C1 118.1(3) . .
C3 C2 C7 121.4(3) . .
C1 C2 C7 120.6(3) . .
C2 C3 C4 121.4(4) . .
C2 C3 H3 119.3 . .
C4 C3 H3 119.3 . .
C5 C4 C3 118.8(5) . .
C5 C4 H4 120.6 . .
C3 C4 H4 120.6 . .
C6 C5 C4 121.5(4) . .
C6 C5 H5 119.3 . .
C4 C5 H5 119.3 . .
C5 C6 C1 119.3(4) . .
C5 C6 H6 120.3 . .
C1 C6 H6 120.3 . .
O3 C7 O4 111.0(2) . .
O3 C7 C2 108.4(2) . .
O4 C7 C2 109.6(2) . .
O3 C7 H7 109.2 . .
O4 C7 H7 109.2 . .
C2 C7 H7 109.2 . .
O3 C8 C9 110.7(2) . .
O3 C8 H8A 109.5 . .
C9 C8 H8A 109.5 . .
O3 C8 H8B 109.5 . .
C9 C8 H8B 109.5 . .
H8A C8 H8B 108.1 . .
C8 C9 C10 107.5(2) . .
C8 C9 C13 108.6(2) . .
C10 C9 C13 111.0(2) . .
C8 C9 C11 108.6(2) . .
C10 C9 C11 111.6(2) . .
C13 C9 C11 109.5(2) . .
O4 C10 C9 111.4(2) . .
O4 C10 H10A 109.4 . .
C9 C10 H10A 109.4 . .
O4 C10 H10B 109.4 . .
C9 C10 H10B 109.4 . .
H10A C10 H10B 108.0 . .
C12 C11 C9 115.8(3) . .
C12 C11 H11A 108.3 . .
C9 C11 H11A 108.3 . .
C12 C11 H11B 108.3 . .
C9 C11 H11B 108.3 . .
H11A C11 H11B 107.4 . .
C11 C12 H12A 109.5 . .
C11 C12 H12B 109.5 . .
H12A C12 H12B 109.5 . .
C11 C12 H12C 109.5 . .
H12A C12 H12C 109.5 . .
H12B C12 H12C 109.5 . .
O2 C13 O1 126.1(2) . .
O2 C13 C9 117.9(2) . .
O1 C13 C9 115.9(2) . .
N1 C14 C15 108.7(2) . .
N1 C14 H14A 110.0 . .
C15 C14 H14A 110.0 . .
N1 C14 H14B 110.0 . .
C15 C14 H14B 110.0 . .
H14A C14 H14B 108.3 . .
N2 C15 C14 109.9(2) . .
N2 C15 H15A 109.7 . .
C14 C15 H15A 109.7 . .
N2 C15 H15B 109.7 . .
C14 C15 H15B 109.7 . .
H15A C15 H15B 108.2 . .
N2 C16 C17 112.6(3) . .
N2 C16 C18 110.0(2) . .
C17 C16 C18 109.5(3) . .
N2 C16 H16 108.2 . .
C17 C16 H16 108.2 . .
C18 C16 H16 108.2 . .
C16 C17 H17A 109.5 . .
C16 C17 H17B 109.5 . .
H17A C17 H17B 109.5 . .
C16 C17 H17C 109.5 . .
H17A C17 H17C 109.5 . .
H17B C17 H17C 109.5 . .
C16 C18 C19 120.4(2) . 3_655
C16 C18 H18A 107.2 . .
C19 C18 H18A 107.2 3_655 .
C16 C18 H18B 107.2 . .
C19 C18 H18B 107.2 3_655 .
H18A C18 H18B 106.9 . .
N1 C19 C21 111.1(2) . .
N1 C19 C18 108.0(2) . 3_655
C21 C19 C18 111.0(3) . 3_655
N1 C19 C20 110.2(3) . .
C21 C19 C20 109.3(3) . .
C18 C19 C20 107.1(2) 3_655 .
C19 C20 H20A 109.5 . .
C19 C20 H20B 109.5 . .
H20A C20 H20B 109.5 . .
C19 C20 H20C 109.5 . .
H20A C20 H20C 109.5 . .
H20B C20 H20C 109.5 . .
C19 C21 H21A 109.5 . .
C19 C21 H21B 109.5 . .
H21A C21 H21B 109.5 . .
C19 C21 H21C 109.5 . .
H21A C21 H21C 109.5 . .
H21B C21 H21C 109.5 . .

loop_
_geom_bond_atom_site_label_1
_geom_bond_atom_site_label_2
_geom_bond_distance
_geom_bond_site_symmetry_2
Ni1 N2 2.067(2) 3_655
Ni1 N2 2.067(2) .
Ni1 N1 2.104(2) .
Ni1 N1 2.104(2) 3_655
Ni1 O1 2.1331(17) .
Ni1 O1 2.1332(17) 3_655
Br1 C1 1.894(4) .
O1 C13 1.268(3) .
O2 C13 1.232(4) .
O3 C7 1.397(3) .
O3 C8 1.441(3) .
O4 C7 1.408(3) .
O4 C10 1.438(3) .
N1 C14 1.481(3) .
N1 C19 1.500(3) .
N1 H1A 0.9800 .
N2 C16 1.476(3) .
N2 C15 1.477(4) .
N2 H2A 0.9800 .
C1 C6 1.382(5) .
C1 C2 1.389(4) .
C2 C3 1.375(5) .
C2 C7 1.498(4) .
C3 C4 1.388(5) .
C3 H3 0.9300 .
C4 C5 1.369(8) .
C4 H4 0.9300 .
C5 C6 1.359(7) .
C5 H5 0.9300 .
C6 H6 0.9300 .
C7 H7 0.9800 .
C8 C9 1.519(4) .
C8 H8A 0.9700 .
C8 H8B 0.9700 .
C9 C10 1.522(4) .
C9 C13 1.540(3) .
C9 C11 1.549(4) .
C10 H10A 0.9700 .
C10 H10B 0.9700 .
C11 C12 1.492(5) .
C11 H11A 0.9700 .
C11 H11B 0.9700 .
C12 H12A 0.9600 .
C12 H12B 0.9600 .
C12 H12C 0.9600 .
C14 C15 1.515(4) .
C14 H14A 0.9700 .
C14 H14B 0.9700 .
C15 H15A 0.9700 .
C15 H15B 0.9700 .
C16 C17 1.524(4) .
C16 C18 1.526(4) .
C16 H16 0.9800 .
C17 H17A 0.9600 .
C17 H17B 0.9600 .
C17 H17C 0.9600 .
C18 C19 1.540(4) 3_655
C18 H18A 0.9700 .
C18 H18B 0.9700 .
C19 C21 1.520(4) .
C19 C18 1.540(4) 3_655
C19 C20 1.543(5) .
C20 H20A 0.9600 .
C20 H20B 0.9600 .
C20 H20C 0.9600 .
C21 H21A 0.9600 .
C21 H21B 0.9600 .
C21 H21C 0.9600 .

loop_
_geom_torsion_atom_site_label_1
_geom_torsion_atom_site_label_2
_geom_torsion_atom_site_label_3
_geom_torsion_atom_site_label_4
_geom_torsion
_geom_torsion_site_symmetry_1
_geom_torsion_site_symmetry_2
_geom_torsion_site_symmetry_3
_geom_torsion_site_symmetry_4
C6 C1 C2 C3 0.0(5) . . . .
Br1 C1 C2 C3 -178.0(3) . . . .
C6 C1 C2 C7 -179.2(3) . . . .
Br1 C1 C2 C7 2.8(4) . . . .
C1 C2 C3 C4 -0.7(5) . . . .
C7 C2 C3 C4 178.4(3) . . . .
C2 C3 C4 C5 0.3(6) . . . .
C3 C4 C5 C6 0.9(7) . . . .
C4 C5 C6 C1 -1.6(7) . . . .
C2 C1 C6 C5 1.1(6) . . . .
Br1 C1 C6 C5 179.2(3) . . . .
C8 O3 C7 O4 64.4(3) . . . .
C8 O3 C7 C2 -175.1(2) . . . .
C10 O4 C7 O3 -62.6(3) . . . .
C10 O4 C7 C2 177.6(2) . . . .
C3 C2 C7 O3 -107.5(3) . . . .
C1 C2 C7 O3 71.6(3) . . . .
C3 C2 C7 O4 13.9(4) . . . .
C1 C2 C7 O4 -167.0(3) . . . .
C7 O3 C8 C9 -60.4(3) . . . .
O3 C8 C9 C10 53.1(3) . . . .
O3 C8 C9 C13 173.3(2) . . . .
O3 C8 C9 C11 -67.7(3) . . . .
C7 O4 C10 C9 56.2(3) . . . .
C8 C9 C10 O4 -51.1(3) . . . .
C13 C9 C10 O4 -169.7(2) . . . .
C11 C9 C10 O4 67.9(3) . . . .
C8 C9 C11 C12 -165.8(3) . . . .
C10 C9 C11 C12 75.9(4) . . . .
C13 C9 C11 C12 -47.4(4) . . . .
Ni1 O1 C13 O2 5.7(5) . . . .
Ni1 O1 C13 C9 -173.83(17) . . . .
C8 C9 C13 O2 40.4(4) . . . .
C10 C9 C13 O2 158.4(3) . . . .
C11 C9 C13 O2 -78.0(3) . . . .
C8 C9 C13 O1 -140.0(3) . . . .
C10 C9 C13 O1 -22.1(3) . . . .
C11 C9 C13 O1 101.6(3) . . . .
C19 N1 C14 C15 179.6(2) . . . .
Ni1 N1 C14 C15 39.9(3) . . . .
C16 N2 C15 C14 171.4(2) . . . .
Ni1 N2 C15 C14 42.4(2) . . . .
N1 C14 C15 N2 -57.3(3) . . . .
C15 N2 C16 C17 55.8(3) . . . .
Ni1 N2 C16 C17 179.6(2) . . . .
C15 N2 C16 C18 178.2(2) . . . .
Ni1 N2 C16 C18 -58.0(3) . . . .
N2 C16 C18 C19 77.2(3) . . . 3_655
C17 C16 C18 C19 -158.6(3) . . . 3_655
C14 N1 C19 C21 -52.6(3) . . . .
Ni1 N1 C19 C21 79.7(3) . . . .
C14 N1 C19 C18 -174.6(2) . . . 3_655
Ni1 N1 C19 C18 -42.3(3) . . . 3_655
C14 N1 C19 C20 68.7(3) . . . .
Ni1 N1 C19 C20 -159.0(2) . . . .
